data_4002006
loop_
_publ_author_name
'Fujiwara, Emiko'
'Yamamoto, Kimiko'
'Shimamura, Mina'
'Zhou, Biao'
'Kobayashi, Akiko'
'Takahashi, Kazuyuki'
'Okano, Yoshinori'
'Cui, Hengbo'
'Kobayashi, Hayao'

_publ_section_title
;
 (nBu4N)[Ni(dmstfdt)2]: A Planar Nickel Coordination Complex with
 an Extended-TTF Ligand Exhibiting Metallic Conduction,
 Metal--Insulator Transition, and Weak Ferromagnetism
;
_journal_issue 3
_journal_name_full 'Chemistry of Materials'
_journal_page_first 553
_journal_paper_doi 10.1021/cm062131q
_journal_volume 19
_journal_year 2007
_chemical_formula_moiety 'C32 H48 N Ni S8 Se4 '
_chemical_formula_sum 'C32 H48 N Ni S8 Se4'
_chemical_formula_weight 1077.76
_space_group_IT_number 14
_symmetry_cell_setting monoclinic
_symmetry_Int_Tables_number 14
_symmetry_space_group_name_Hall '-P 2yab'
_symmetry_space_group_name_H-M 'P 1 21/a 1'
_cell_angle_alpha 90
_cell_angle_beta 112.315(3)
_cell_angle_gamma 90
_cell_formula_units_Z 8
_cell_length_a 19.879(11)
_cell_length_b 17.167(8)
_cell_length_c 25.55(1)
_cell_measurement_reflns_used 20578
_cell_measurement_temperature 90.1
_cell_measurement_theta_max 27.5
_cell_measurement_theta_min 3.1
_cell_volume 8066(7)
_computing_cell_refinement CrystalClear
_computing_data_collection CrystalClear
_computing_data_reduction CrystalStructure
_computing_publication_material 'CrystalStructure 3.6.0'
_computing_structure_refinement CRYSTALS
_computing_structure_solution SIR97
_diffrn_detector_area_resol_mean 7.31
_diffrn_measured_fraction_theta_full 0.9622
_diffrn_measured_fraction_theta_max 0.9622
_diffrn_measurement_device_type 'Rigaku Mercury'
_diffrn_measurement_method \w
_diffrn_radiation_type 'Mo K\a'
_diffrn_radiation_wavelength 0.7107
_diffrn_reflns_av_R_equivalents 0.108
_diffrn_reflns_limit_h_max 24
_diffrn_reflns_limit_h_min -25
_diffrn_reflns_limit_k_max 22
_diffrn_reflns_limit_k_min -22
_diffrn_reflns_limit_l_max 33
_diffrn_reflns_limit_l_min -28
_diffrn_reflns_number 57271
_diffrn_reflns_theta_full 27.48
_diffrn_reflns_theta_max 27.48
_exptl_absorpt_coefficient_mu 4.532
_exptl_absorpt_correction_T_max 0.913
_exptl_absorpt_correction_T_min 0.621
_exptl_absorpt_correction_type multi-scan
_exptl_absorpt_process_details 'Jacobson, R. (1998) Private communication'
_exptl_crystal_colour black
_exptl_crystal_density_diffrn 1.775
_exptl_crystal_density_method 'not measured'
_exptl_crystal_description platelet
_exptl_crystal_F_000 4312.00
_exptl_crystal_size_max 0.10
_exptl_crystal_size_mid 0.07
_exptl_crystal_size_min 0.02
_refine_diff_density_max 4.52
_refine_diff_density_min -17.70
_refine_ls_extinction_method none
_refine_ls_goodness_of_fit_ref 1.344
_refine_ls_hydrogen_treatment refall
_refine_ls_number_parameters 765
_refine_ls_number_reflns 7226
_refine_ls_R_factor_gt 0.1000
_refine_ls_shift/su_max 2.7890
_refine_ls_structure_factor_coef F
_refine_ls_weighting_details
;
    Chebychev polynomial with 3 parameters (Carruthers & Watkin, 1979)
    40.9360    -23.6150    29.5954
;
_refine_ls_weighting_scheme calc
_refine_ls_wR_factor_ref 0.1310
_reflns_number_gt 7226
_reflns_number_total 55786
_reflns_threshold_expression F^2^>2.0\s(F^2^)
_cod_data_source_file cm062131qsi20060908_060853.cif
_cod_data_source_block '__(n-Bu4N)[Ni(dmstfdt)2]_90K'
_cod_original_cell_volume 8065.5(74)
_cod_original_formula_sum 'C32 H48 N Ni S8 Se4 '
_cod_database_code 4002006

loop_
_symmetry_equiv_pos_site_id
_symmetry_equiv_pos_as_xyz
1 +X,+Y,+Z
2 1/2-X,1/2+Y,-Z
3 -X,-Y,-Z
4 1/2+X,1/2-Y,+Z

loop_
_atom_site_label
_atom_site_type_symbol
_atom_site_fract_x
_atom_site_fract_y
_atom_site_fract_z
_atom_site_U_iso_or_equiv
_atom_site_adp_type
_atom_site_occupancy
_atom_site_symmetry_multiplicity
_atom_site_calc_flag
_atom_site_refinement_flags
Se(1) Se 0.8866(3) 0.3770(4) 0.5006(3) 0.0204(11) Uani 1.00 1 d .
Se(2) Se 0.9366(3) 0.3032(5) 0.4076(4) 0.025(1) Uani 1.00 1 d .
Se(3) Se 0.0804(3) 0.2058(3) 0.1048(3) 0.018(1) Uani 1.00 1 d .
Se(4) Se 0.1316(3) 0.1226(4) 0.0156(3) 0.0186(11) Uani 1.00 1 d .
Se(5) Se 0.8942(3) 0.8706(5) 0.5027(4) 0.053(2) Uani 1.00 1 d .
Se(6) Se 0.9451(4) 0.8019(5) 0.4074(4) 0.036(2) Uani 1.00 1 d .
Se(7) Se 0.0830(3) 0.7086(5) 0.1039(4) 0.050(2) Uani 1.00 1 d .
Se(8) Se 0.1404(4) 0.6231(5) 0.0172(4) 0.058(2) Uani 1.00 1 d .
Ni(1) Ni 0.5063(3) 0.2573(4) 0.2546(3) 0.0128(13) Uani 1.00 1 d .
Ni(2) Ni 0.5183(4) 0.7575(5) 0.2592(4) 0.037(2) Uani 1.00 1 d .
S(1) S 0.7185(6) 0.3219(9) 0.4206(7) 0.047(5) Uani 1.00 1 d .
S(2) S 0.7625(5) 0.2676(8) 0.3286(7) 0.019(3) Uani 1.00 1 d .
S(3) S 0.5582(7) 0.3018(10) 0.3438(7) 0.032(4) Uani 1.00 1 d .
S(4) S 0.6147(8) 0.2405(12) 0.2544(9) 0.021(3) Uani 1.00 1 d .
S(5) S 0.4059(7) 0.2774(11) 0.2598(8) 0.037(4) Uani 1.00 1 d .
S(6) S 0.4623(7) 0.2134(10) 0.1722(7) 0.032(3) Uani 1.00 1 d .
S(7) S 0.2541(7) 0.2374(8) 0.1863(6) 0.046(4) Uani 1.00 1 d .
S(8) S 0.3040(5) 0.1719(8) 0.0994(5) 0.029(3) Uani 1.00 1 d .
S(9) S 0.7208(7) 0.8220(8) 0.4188(5) 0.031(4) Uani 1.00 1 d .
S(10) S 0.7779(5) 0.7549(9) 0.3355(7) 0.023(2) Uani 1.00 1 d .
S(11) S 0.5643(7) 0.8033(8) 0.3396(8) 0.025(3) Uani 1.00 1 d .
S(12) S 0.6156(9) 0.7249(12) 0.2477(9) 0.024(3) Uani 1.00 1 d .
S(13) S 0.4092(5) 0.7875(9) 0.2637(5) 0.017(2) Uani 1.00 1 d .
S(14) S 0.4621(5) 0.7000(10) 0.1734(7) 0.028(3) Uani 1.00 1 d .
S(15) S 0.2547(5) 0.7370(8) 0.1854(5) 0.018(3) Uani 1.00 1 d .
S(16) S 0.3061(7) 0.6647(9) 0.1030(6) 0.045(4) Uani 1.00 1 d .
N(1) N 0.7571(11) 0.503(1) 0.2407(7) 0.021(6) Uani 1.00 1 d .
N(2) N 0.2208(10) 0.4963(12) 0.2497(8) 0.032(6) Uani 1.00 1 d .
C(1) C 1.0326(10) 0.4162(10) 0.5648(10) 0.003(5) Uani 1.00 1 d .
C(2) C 1.081(2) 0.349(2) 0.473(2) 0.043(12) Uani 1.00 1 d .
C(3) C 0.9814(12) 0.382(2) 0.512(2) 0.012(6) Uani 1.00 1 d .
C(4) C 1.0049(10) 0.3573(12) 0.4771(8) 0.005(6) Uani 1.00 1 d .
C(5) C 0.860(2) 0.325(2) 0.427(2) 0.027(9) Uani 1.00 1 d .
C(6) C 0.798(2) 0.299(2) 0.4068(13) 0.026(8) Uani 1.00 1 d .
C(7) C 0.6395(12) 0.286(1) 0.3497(12) 0.008(6) Uani 1.00 1 d .
C(8) C 0.6865(11) 0.264(2) 0.3148(12) 0.016(6) Uani 1.00 1 d .
C(9) C 0.357(2) 0.245(2) 0.2110(13) 0.027(10) Uani 1.00 1 d .
C(10) C 0.374(2) 0.212(2) 0.160(2) 0.010(8) Uani 1.00 1 d .
C(11) C 0.224(2) 0.184(2) 0.113(2) 0.048(10) Uani 1.00 1 d .
C(12) C 0.157(2) 0.183(2) 0.0870(12) 0.005(6) Uani 1.00 1 d .
C(13) C 0.0100(11) 0.1627(10) 0.0363(7) -0.010(4) Uani 1.00 1 d .
C(14) C 0.041(2) 0.137(2) 0.008(2) 0.051(10) Uani 1.00 1 d .
C(15) C -0.0766(11) 0.169(2) 0.0388(13) 0.027(8) Uani 1.00 1 d .
C(16) C -0.009(2) 0.088(2) -0.0418(10) 0.024(9) Uani 1.00 1 d .
C(17) C 1.045(2) 0.930(2) 0.565(2) 0.092(13) Uani 1.00 1 d .
C(18) C 1.089(2) 0.853(2) 0.4750(13) 0.050(10) Uani 1.00 1 d .
C(19) C 0.9978(13) 0.881(3) 0.509(2) 0.024(9) Uani 1.00 1 d .
C(20) C 1.0188(12) 0.844(1) 0.4676(10) 0.026(7) Uani 1.00 1 d .
C(21) C 0.864(2) 0.829(2) 0.434(2) 0.032(9) Uani 1.00 1 d .
C(22) C 0.7900(13) 0.809(2) 0.390(1) 0.008(8) Uani 1.00 1 d .
C(23) C 0.6603(10) 0.8017(13) 0.3564(13) -0.004(5) Uani 1.00 1 d .
C(24) C 0.6652(8) 0.7707(12) 0.3125(11) -0.002(5) Uani 1.00 1 d .
C(25) C 0.3410(10) 0.736(2) 0.1932(10) -0.000(6) Uani 1.00 1 d .
C(26) C 0.369(3) 0.702(3) 0.163(2) 0.04(1) Uani 1.00 1 d .
C(27) C 0.2294(9) 0.700(2) 0.1216(11) 0.002(5) Uani 1.00 1 d .
C(28) C 0.163(2) 0.673(3) 0.079(2) 0.10(1) Uani 1.00 1 d .
C(29) C 0.014(3) 0.644(3) 0.043(2) 0.12(2) Uani 1.00 1 d .
C(30) C 0.0290(13) 0.617(2) -0.0015(12) 0.007(7) Uani 1.00 1 d .
C(31) C -0.0579(10) 0.665(2) 0.0305(11) 0.010(6) Uani 1.00 1 d .
C(32) C -0.0101(13) 0.579(2) -0.0593(9) 0.016(6) Uani 1.00 1 d .
C(33) C 0.6941(10) 0.4540(13) 0.2209(9) 0.030(5) Uiso 1.00 1 d .
C(34) C 0.6155(12) 0.496(2) 0.1991(11) 0.045(7) Uiso 1.00 1 d .
C(35) C 0.5610(10) 0.4434(12) 0.2095(8) 0.018(5) Uiso 1.00 1 d .
C(36) C 0.4845(11) 0.475(1) 0.1790(9) 0.030(6) Uiso 1.00 1 d .
C(37) C 0.7557(10) 0.5625(11) 0.1967(8) 0.020(5) Uiso 1.00 1 d .
C(38) C 0.7458(11) 0.5328(13) 0.1386(9) 0.028(5) Uiso 1.00 1 d .
C(39) C 0.751(2) 0.604(2) 0.0999(11) 0.052(8) Uiso 1.00 1 d .
C(40) C 0.7508(12) 0.575(1) 0.0443(9) 0.045(6) Uiso 1.00 1 d .
C(41) C 0.8226(9) 0.4486(11) 0.2542(8) 0.019(4) Uiso 1.00 1 d .
C(42) C 0.8949(11) 0.489(2) 0.2873(11) 0.041(6) Uiso 1.00 1 d .
C(43) C 0.954(1) 0.426(2) 0.2888(12) 0.049(8) Uiso 1.00 1 d .
C(44) C 1.0252(13) 0.461(2) 0.3305(10) 0.044(8) Uiso 1.00 1 d .
C(45) C 0.7596(10) 0.5495(12) 0.2931(8) 0.019(4) Uiso 1.00 1 d .
C(46) C 0.7692(12) 0.4998(13) 0.3423(9) 0.032(6) Uiso 1.00 1 d .
C(47) C 0.7602(10) 0.5456(13) 0.3895(8) 0.024(4) Uiso 1.00 1 d .
C(48) C 0.6839(11) 0.5688(13) 0.3791(10) 0.041(6) Uiso 1.00 1 d .
C(49) C 0.1494(12) 0.545(1) 0.2293(10) 0.044(6) Uiso 1.00 1 d .
C(50) C 0.0803(10) 0.5031(13) 0.2049(9) 0.022(5) Uiso 1.00 1 d .
C(51) C 0.0192(12) 0.5565(13) 0.1930(9) 0.026(5) Uiso 1.00 1 d .
C(52) C -0.0565(10) 0.5297(12) 0.1549(9) 0.029(6) Uiso 1.00 1 d .
C(53) C 0.2177(13) 0.443(1) 0.1999(11) 0.044(6) Uiso 1.00 1 d .
C(54) C 0.2066(13) 0.488(1) 0.1453(10) 0.047(7) Uiso 1.00 1 d .
C(55) C 0.2192(10) 0.4232(13) 0.1034(9) 0.031(5) Uiso 1.00 1 d .
C(56) C 0.2888(13) 0.410(2) 0.1082(12) 0.058(8) Uiso 1.00 1 d .
C(57) C 0.2845(10) 0.5479(13) 0.2625(8) 0.023(5) Uiso 1.00 1 d .
C(58) C 0.3585(11) 0.5166(13) 0.2904(10) 0.028(5) Uiso 1.00 1 d .
C(59) C 0.4184(11) 0.563(2) 0.2834(10) 0.032(6) Uiso 1.00 1 d .
C(60) C 0.489(1) 0.546(2) 0.3102(11) 0.047(8) Uiso 1.00 1 d .
C(61) C 0.2267(11) 0.4418(13) 0.2972(9) 0.034(6) Uiso 1.00 1 d .
C(62) C 0.2312(12) 0.4844(13) 0.3505(10) 0.041(6) Uiso 1.00 1 d .
C(63) C 0.2351(11) 0.4203(12) 0.3949(8) 0.025(5) Uiso 1.00 1 d .
C(64) C 0.2320(10) 0.4526(12) 0.4488(8) 0.029(5) Uiso 1.00 1 d .
H(1) H 1.0519 0.3785 0.5940 0.003 Uiso 1.00 1 c R
H(2) H 1.0710 0.4381 0.5561 0.003 Uiso 1.00 1 c R
H(3) H 1.0090 0.4561 0.5772 0.003 Uiso 1.00 1 c R
H(4) H 1.0857 0.3981 0.4577 0.047 Uiso 1.00 1 c R
H(5) H 1.1168 0.3440 0.5101 0.047 Uiso 1.00 1 c R
H(6) H 1.0889 0.3088 0.4497 0.047 Uiso 1.00 1 c R
H(7) H -0.0965 0.2155 0.0182 0.038 Uiso 1.00 1 c R
H(8) H -0.1055 0.1259 0.0203 0.038 Uiso 1.00 1 c R
H(9) H -0.0761 0.1736 0.0760 0.038 Uiso 1.00 1 c R
H(10) H -0.0146 0.0354 -0.0324 0.040 Uiso 1.00 1 c R
H(11) H -0.0547 0.1137 -0.0537 0.040 Uiso 1.00 1 c R
H(12) H 0.0087 0.0889 -0.0715 0.040 Uiso 1.00 1 c R
H(13) H 1.0429 0.9843 0.5584 0.112 Uiso 1.00 1 c R
H(14) H 1.0938 0.9128 0.5797 0.112 Uiso 1.00 1 c R
H(15) H 1.0232 0.9187 0.5919 0.112 Uiso 1.00 1 c R
H(16) H 1.1098 0.8099 0.4988 0.068 Uiso 1.00 1 c R
H(17) H 1.1150 0.8991 0.4911 0.068 Uiso 1.00 1 c R
H(18) H 1.0903 0.8447 0.4387 0.068 Uiso 1.00 1 c R
H(19) H -0.0679 0.6212 0.0488 0.018 Uiso 1.00 1 c R
H(20) H -0.0945 0.6701 -0.0064 0.018 Uiso 1.00 1 c R
H(21) H -0.0573 0.7108 0.0517 0.018 Uiso 1.00 1 c R
H(22) H -0.0219 0.6180 -0.0878 0.023 Uiso 1.00 1 c R
H(23) H -0.0526 0.5505 -0.0630 0.023 Uiso 1.00 1 c R
H(24) H 0.0252 0.5447 -0.0633 0.023 Uiso 1.00 1 c R
H(25) H 0.6940 0.4213 0.2509 0.036 Uiso 1.00 1 c R
H(26) H 0.6971 0.4228 0.1911 0.036 Uiso 1.00 1 c R
H(27) H 0.6001 0.5041 0.1594 0.054 Uiso 1.00 1 c R
H(28) H 0.6205 0.5449 0.2176 0.054 Uiso 1.00 1 c R
H(29) H 0.5712 0.4446 0.2489 0.022 Uiso 1.00 1 c R
H(30) H 0.5648 0.3914 0.1982 0.022 Uiso 1.00 1 c R
H(31) H 0.4650 0.4511 0.1429 0.036 Uiso 1.00 1 c R
H(32) H 0.4545 0.4643 0.1994 0.036 Uiso 1.00 1 c R
H(33) H 0.4865 0.5301 0.1743 0.036 Uiso 1.00 1 c R
H(34) H 0.8013 0.5885 0.2115 0.024 Uiso 1.00 1 c R
H(35) H 0.7178 0.5988 0.1923 0.024 Uiso 1.00 1 c R
H(36) H 0.7004 0.5068 0.1229 0.034 Uiso 1.00 1 c R
H(37) H 0.7839 0.4973 0.1419 0.034 Uiso 1.00 1 c R
H(38) H 0.7928 0.6349 0.1193 0.063 Uiso 1.00 1 c R
H(39) H 0.7085 0.6341 0.0918 0.063 Uiso 1.00 1 c R
H(40) H 0.7029 0.5688 0.0169 0.054 Uiso 1.00 1 c R
H(41) H 0.7762 0.6121 0.0310 0.054 Uiso 1.00 1 c R
H(42) H 0.7756 0.5267 0.0506 0.054 Uiso 1.00 1 c R
H(43) H 0.8231 0.4259 0.2205 0.023 Uiso 1.00 1 c R
H(44) H 0.8185 0.4088 0.2787 0.023 Uiso 1.00 1 c R
H(45) H 0.9004 0.5045 0.3245 0.049 Uiso 1.00 1 c R
H(46) H 0.8982 0.5341 0.2665 0.049 Uiso 1.00 1 c R
H(47) H 0.9572 0.4216 0.2528 0.059 Uiso 1.00 1 c R
H(48) H 0.9420 0.3762 0.2997 0.059 Uiso 1.00 1 c R
H(49) H 1.0312 0.4406 0.3667 0.052 Uiso 1.00 1 c R
H(50) H 1.0644 0.4438 0.3207 0.052 Uiso 1.00 1 c R
H(51) H 1.0244 0.5159 0.3315 0.053 Uiso 1.00 1 c R
H(52) H 0.7159 0.5784 0.2841 0.022 Uiso 1.00 1 c R
H(53) H 0.7997 0.5843 0.3033 0.022 Uiso 1.00 1 c R
H(54) H 0.8161 0.4768 0.3557 0.038 Uiso 1.00 1 c R
H(55) H 0.7332 0.4600 0.3310 0.038 Uiso 1.00 1 c R
H(56) H 0.7873 0.5922 0.3928 0.028 Uiso 1.00 1 c R
H(57) H 0.7792 0.5175 0.4240 0.028 Uiso 1.00 1 c R
H(58) H 0.6629 0.5302 0.3948 0.049 Uiso 1.00 1 c R
H(59) H 0.6830 0.6177 0.3961 0.049 Uiso 1.00 1 c R
H(60) H 0.6570 0.5721 0.3395 0.049 Uiso 1.00 1 c R
H(61) H 0.1534 0.5819 0.2027 0.053 Uiso 1.00 1 c R
H(62) H 0.1476 0.5725 0.2612 0.053 Uiso 1.00 1 c R
H(63) H 0.0778 0.4617 0.2288 0.027 Uiso 1.00 1 c R
H(64) H 0.0771 0.4826 0.1695 0.027 Uiso 1.00 1 c R
H(65) H 0.0291 0.6025 0.1766 0.032 Uiso 1.00 1 c R
H(66) H 0.0181 0.5683 0.2290 0.032 Uiso 1.00 1 c R
H(67) H -0.0785 0.5039 0.1772 0.035 Uiso 1.00 1 c R
H(68) H -0.0858 0.5727 0.1361 0.035 Uiso 1.00 1 c R
H(69) H -0.0522 0.4944 0.1277 0.035 Uiso 1.00 1 c R
H(70) H 0.1814 0.4040 0.1925 0.053 Uiso 1.00 1 c R
H(71) H 0.2642 0.4194 0.2111 0.053 Uiso 1.00 1 c R
H(72) H 0.2408 0.5293 0.1519 0.056 Uiso 1.00 1 c R
H(73) H 0.1588 0.5089 0.1310 0.056 Uiso 1.00 1 c R
H(74) H 0.1951 0.4406 0.0655 0.038 Uiso 1.00 1 c R
H(75) H 0.1973 0.3763 0.1088 0.038 Uiso 1.00 1 c R
H(76) H 0.3064 0.3692 0.1351 0.070 Uiso 1.00 1 c R
H(77) H 0.2918 0.3944 0.0735 0.070 Uiso 1.00 1 c R
H(78) H 0.3173 0.4554 0.1219 0.070 Uiso 1.00 1 c R
H(79) H 0.2799 0.5864 0.2876 0.027 Uiso 1.00 1 c R
H(80) H 0.2818 0.5719 0.2283 0.027 Uiso 1.00 1 c R
H(81) H 0.3585 0.4666 0.2745 0.033 Uiso 1.00 1 c R
H(82) H 0.3701 0.5115 0.3299 0.033 Uiso 1.00 1 c R
H(83) H 0.4136 0.6146 0.2952 0.039 Uiso 1.00 1 c R
H(84) H 0.4090 0.5630 0.2440 0.039 Uiso 1.00 1 c R
H(85) H 0.5026 0.5111 0.2873 0.056 Uiso 1.00 1 c R
H(86) H 0.5202 0.5904 0.3187 0.056 Uiso 1.00 1 c R
H(87) H 0.4930 0.5211 0.3444 0.056 Uiso 1.00 1 c R
H(88) H 0.2685 0.4098 0.3054 0.041 Uiso 1.00 1 c R
H(89) H 0.1843 0.4101 0.2850 0.041 Uiso 1.00 1 c R
H(90) H 0.1898 0.5165 0.3434 0.049 Uiso 1.00 1 c R
H(91) H 0.2739 0.5155 0.3641 0.049 Uiso 1.00 1 c R
H(92) H 0.2780 0.3903 0.4028 0.030 Uiso 1.00 1 c R
H(93) H 0.1937 0.3876 0.3793 0.030 Uiso 1.00 1 c R
H(94) H 0.1835 0.4589 0.4465 0.034 Uiso 1.00 1 c R
H(95) H 0.2581 0.4205 0.4803 0.034 Uiso 1.00 1 c R
H(96) H 0.2549 0.5021 0.4534 0.034 Uiso 1.00 1 c R

loop_
_atom_site_aniso_label
_atom_site_aniso_U_11
_atom_site_aniso_U_22
_atom_site_aniso_U_33
_atom_site_aniso_U_12
_atom_site_aniso_U_13
_atom_site_aniso_U_23
Se(1) 0.012(2) 0.028(3) 0.020(3) -0.002(2) 0.003(2) -0.000(2)
Se(2) 0.023(2) 0.028(3) 0.028(3) 0.000(2) 0.016(2) 0.003(2)
Se(3) 0.029(2) 0.011(2) 0.014(4) -0.008(2) 0.006(3) -0.005(3)
Se(4) 0.016(2) 0.028(3) 0.011(2) -0.004(2) 0.005(2) -0.004(2)
Se(5) 0.039(3) 0.081(5) 0.044(4) -0.001(3) 0.021(3) -0.023(3)
Se(6) 0.027(2) 0.054(4) 0.025(3) -0.005(2) 0.010(2) -0.008(3)
Se(7) 0.024(3) 0.083(5) 0.041(5) 0.011(3) 0.011(3) 0.004(4)
Se(8) 0.065(4) 0.060(5) 0.053(4) 0.007(3) 0.025(3) -0.011(4)
Ni(1) 0.000(2) 0.029(3) 0.008(3) -0.005(2) 0.000(2) 0.003(2)
Ni(2) 0.034(3) 0.032(4) 0.044(5) 0.003(3) 0.012(3) -0.000(3)
S(1) 0.005(5) 0.080(12) 0.056(10) 0.008(5) 0.013(5) -0.001(7)
S(2) 0.008(4) 0.024(6) 0.021(5) 0.008(4) 0.002(4) 0.004(4)
S(3) 0.016(5) 0.061(10) 0.020(6) -0.018(5) 0.009(5) -0.017(6)
S(4) 0.025(4) 0.018(7) 0.020(6) 0.002(4) 0.009(4) -0.017(4)
S(5) 0.039(6) 0.024(7) 0.058(10) -0.022(5) 0.029(6) -0.009(6)
S(6) 0.068(7) 0.008(6) 0.033(7) 0.003(4) 0.034(5) 0.012(4)
S(7) 0.080(8) 0.039(9) 0.045(9) -0.008(5) 0.053(7) -0.019(6)
S(8) 0.014(4) 0.025(6) 0.027(6) -0.015(4) -0.016(4) -0.008(4)
S(9) 0.058(7) 0.033(9) 0.015(6) -0.025(5) 0.028(6) -0.019(5)
S(10) 0.005(3) 0.032(6) 0.027(5) 0.014(4) 0.002(4) 0.002(4)
S(11) 0.032(6) 0.019(7) 0.036(7) 0.007(4) 0.024(5) 0.012(5)
S(12) 0.044(5) 0.019(8) 0.016(5) 0.005(4) 0.021(4) -0.006(5)
S(13) 0.012(3) 0.022(7) 0.011(5) 0.010(4) -0.004(3) -0.006(4)
S(14) 0.006(4) 0.039(8) 0.034(7) -0.001(4) 0.001(4) -0.020(5)
S(15) -0.001(3) 0.021(10) 0.022(7) -0.005(4) -0.008(4) 0.009(6)
S(16) 0.057(7) 0.058(9) 0.050(8) 0.009(6) 0.053(7) -0.012(6)
N(1) 0.026(9) 0.018(13) 0.019(11) -0.000(10) 0.008(10) 0.003(7)
N(2) 0.025(11) 0.019(13) 0.037(13) 0.009(10) -0.006(11) 0.015(10)
C(1) -0.003(8) -0.024(8) 0.024(13) -0.005(6) -0.010(8) -0.019(8)
C(2) 0.00(2) 0.08(3) 0.03(3) -0.04(2) -0.01(2) 0.03(2)
C(3) -0.000(11) 0.007(11) 0.04(2) -0.004(9) 0.015(12) 0.002(11)
C(4) -0.002(9) 0.02(1) 0.027(11) 0.022(8) 0.039(9) -0.001(10)
C(5) 0.10(2) -0.02(1) 0.00(2) -0.01(2) 0.02(2) 0.00(1)
C(6) 0.08(2) 0.01(2) -0.033(13) -0.05(1) -0.014(10) -0.011(10)
C(7) 0.007(12) 0.004(12) 0.003(11) -0.024(10) -0.011(11) 0.013(10)
C(8) -0.004(10) 0.036(13) 0.031(13) 0.014(10) 0.024(12) -0.014(10)
C(9) 0.05(2) 0.00(2) -0.00(2) -0.02(1) -0.03(2) 0.004(13)
C(10) 0.004(12) 0.01(2) 0.02(2) -0.006(12) 0.011(13) -0.02(2)
C(11) 0.17(3) -0.036(9) 0.06(2) 0.011(13) 0.11(2) 0.007(12)
C(12) 0.02(2) -0.017(8) 0.006(10) 0.004(9) -0.007(11) 0.012(8)
C(13) 0.024(10) -0.024(9) -0.017(7) 0.011(6) 0.016(8) -0.009(6)
C(14) 0.07(2) -0.00(2) 0.03(2) -0.048(13) -0.05(1) -0.01(2)
C(15) -0.004(12) 0.06(2) 0.04(2) -0.012(11) 0.022(11) -0.01(1)
C(16) 0.06(2) 0.03(2) 0.01(2) 0.02(1) 0.05(2) 0.01(1)
C(17) 0.08(2) 0.16(4) 0.03(2) -0.13(2) 0.03(2) -0.04(2)
C(18) 0.06(2) 0.07(3) 0.04(2) 0.04(2) 0.04(2) -0.02(2)
C(19) -0.011(10) 0.07(2) 0.03(2) -0.002(12) 0.02(1) 0.03(2)
C(20) 0.04(1) 0.049(13) 0.037(12) 0.058(11) 0.062(12) 0.013(10)
C(21) 0.01(1) 0.05(2) 0.06(2) 0.002(12) 0.04(1) -0.02(2)
C(22) -0.006(12) 0.05(2) -0.02(2) 0.010(12) -0.008(11) 0.007(12)
C(23) -0.023(8) -0.013(12) 0.021(12) -0.014(7) -0.004(8) -0.018(9)
C(24) -0.036(6) 0.014(10) 0.021(12) 0.013(7) 0.002(8) 0.014(9)
C(25) -0.037(6) 0.04(2) -0.020(12) -0.006(8) -0.026(7) -0.009(11)
C(26) 0.04(2) 0.05(3) 0.03(3) -0.02(2) -0.00(2) 0.03(2)
C(27) -0.021(6) 0.01(1) 0.005(11) 0.000(7) -0.021(7) -0.013(10)
C(28) 0.02(2) 0.13(4) 0.08(3) 0.03(2) -0.06(2) -0.10(2)
C(29) 0.10(3) 0.07(3) 0.08(3) -0.04(2) -0.08(2) 0.11(3)
C(30) 0.010(12) 0.01(2) -0.014(11) -0.017(11) -0.013(11) -0.046(11)
C(31) -0.005(10) 0.028(13) 0.022(12) 0.022(9) 0.019(9) 0.036(11)
C(32) 0.031(12) 0.05(2) -0.023(9) -0.039(10) 0.013(8) -0.026(8)

loop_
_atom_type_symbol
_atom_type_description
_atom_type_scat_dispersion_real
_atom_type_scat_dispersion_imag
_atom_type_scat_source
C C 0.003 0.002
;
International Tables for Crystallography
(1992, Vol. C, Tables 4.2.6.8 and 6.1.1.4)
;
H H 0.000 0.000
;
International Tables for Crystallography
(1992, Vol. C, Table 6.1.1.4)
;
N N 0.006 0.003
;
International Tables for Crystallography
(1992, Vol. C, Tables 4.2.6.8 and 6.1.1.4)
;
Ni Ni 0.339 1.112
;
International Tables for Crystallography
(1992, Vol. C, Tables 4.2.6.8 and 6.1.1.4)
;
S S 0.125 0.123
;
International Tables for Crystallography
(1992, Vol. C, Tables 4.2.6.8 and 6.1.1.4)
;
Se Se -0.093 2.226
;
International Tables for Crystallography
(1992, Vol. C, Tables 4.2.6.8 and 6.1.1.4)
;

loop_
_geom_bond_atom_site_label_1
_geom_bond_atom_site_label_2
_geom_bond_distance
Se(1) C(3) 1.80(3)
Se(1) C(5) 1.97(4)
Se(2) C(4) 2.01(2)
Se(2) C(5) 1.80(5)
Se(3) C(12) 1.80(4)
Se(3) C(13) 1.93(2)
Se(4) C(12) 1.98(3)
Se(4) C(14) 1.76(4)
Se(5) C(19) 2.01(3)
Se(5) C(21) 1.77(4)
Se(6) C(20) 1.82(2)
Se(6) C(21) 2.03(4)
Se(7) C(28) 2.01(5)
Se(7) C(29) 1.98(4)
Se(8) C(28) 1.70(5)
Se(8) C(30) 2.08(3)
Ni(1) S(3) 2.25(2)
Ni(1) S(4) 2.18(2)
Ni(1) S(5) 2.08(2)
Ni(1) S(6) 2.09(2)
Ni(2) S(11) 2.06(2)
Ni(2) S(12) 2.14(2)
Ni(2) S(13) 2.27(1)
Ni(2) S(14) 2.27(2)
S(1) C(6) 1.79(4)
S(1) C(7) 1.99(3)
S(2) C(6) 1.93(4)
S(2) C(8) 1.42(2)
S(3) C(7) 1.59(3)
S(4) C(8) 1.70(3)
S(5) C(9) 1.37(3)
S(6) C(10) 1.67(4)
S(7) C(9) 1.91(4)
S(7) C(11) 1.97(4)
S(8) C(10) 1.78(3)
S(8) C(11) 1.76(5)
S(9) C(22) 1.80(4)
S(9) C(23) 1.63(3)
S(10) C(22) 1.62(4)
S(10) C(24) 2.11(2)
S(11) C(23) 1.79(2)
S(12) C(24) 1.76(3)
S(13) C(25) 2.00(3)
S(14) C(26) 1.76(5)
S(15) C(25) 1.65(2)
S(15) C(27) 1.64(3)
S(16) C(26) 1.70(5)
S(16) C(27) 1.87(3)
N(1) C(33) 1.44(3)
N(1) C(37) 1.51(3)
N(1) C(41) 1.53(3)
N(1) C(45) 1.54(3)
N(2) C(49) 1.56(3)
N(2) C(53) 1.55(3)
N(2) C(57) 1.48(3)
N(2) C(61) 1.50(3)
C(1) C(3) 1.47(4)
C(2) C(4) 1.57(4)
C(3) C(4) 1.22(5)
C(5) C(6) 1.23(5)
C(7) C(8) 1.56(4)
C(9) C(10) 1.56(6)
C(11) C(12) 1.23(5)
C(12) Se(3) 1.80(4)
C(13) Se(3) 1.93(2)
C(13) C(14) 1.20(5)
C(13) C(15) 1.75(3)
C(14) Se(4) 1.76(4)
C(14) C(13) 1.20(5)
C(14) C(16) 1.53(4)
C(16) C(14) 1.53(4)
C(17) C(19) 1.61(5)
C(18) C(20) 1.34(4)
C(19) C(20) 1.42(6)
C(21) C(22) 1.51(4)
C(23) C(24) 1.28(4)
C(25) C(26) 1.25(7)
C(27) C(28) 1.44(4)
C(29) C(30) 1.36(6)
C(29) C(31) 1.38(6)
C(30) C(32) 1.53(3)
C(33) C(34) 1.62(3)
C(34) C(35) 1.51(3)
C(35) C(36) 1.52(3)
C(37) C(38) 1.51(3)
C(38) C(39) 1.60(4)
C(39) C(40) 1.50(4)
C(41) C(42) 1.53(3)
C(42) C(43) 1.59(4)
C(43) C(44) 1.54(3)
C(45) C(46) 1.47(3)
C(46) C(47) 1.51(3)
C(47) C(48) 1.49(3)
C(49) C(50) 1.47(3)
C(50) C(51) 1.46(3)
C(51) C(52) 1.52(3)
C(53) C(54) 1.54(4)
C(54) C(55) 1.63(4)
C(55) C(56) 1.36(3)
C(57) C(58) 1.47(3)
C(58) C(59) 1.50(4)
C(59) C(60) 1.34(3)
C(61) C(62) 1.52(3)
C(62) C(63) 1.56(3)
C(63) C(64) 1.51(3)

loop_
_geom_contact_atom_site_label_1
_geom_contact_atom_site_label_2
_geom_contact_distance
_geom_contact_publ_flag
_geom_contact_site_symmetry_1
_geom_contact_site_symmetry_2
Se(1) Se(2) 3.17(1) ? . .
Se(1) S(1) 3.32(1) ? . .
Se(1) S(9) 3.61(2) ? . 2_646
Se(1) C(1) 2.82(2) ? . .
Se(1) C(4) 2.66(2) ? . .
Se(1) C(6) 2.72(3) ? . .
Se(2) S(2) 3.33(1) ? . .
Se(2) S(3) 3.84(2) ? . 4_555
Se(2) S(5) 3.85(2) ? . 4_555
Se(2) C(2) 2.83(3) ? . .
Se(2) C(3) 2.81(4) ? . .
Se(2) C(6) 2.75(4) ? . .
Se(2) C(43) 3.81(3) ? . .
Se(3) Se(4) 3.17(1) ? . .
Se(3) S(4) 3.73(2) ? . 4_455
Se(3) S(6) 3.67(2) ? . 4_455
Se(3) S(7) 3.33(1) ? . .
Se(3) C(11) 2.80(5) ? . .
Se(3) C(14) 2.58(4) ? . .
Se(3) C(15) 3.00(2) ? . .
Se(3) C(31) 3.98(3) ? . 3_565
Se(3) C(32) 3.96(3) ? . 3_565
Se(3) C(35) 3.83(2) ? . 4_455
Se(4) Se(3) 3.17(1) ? . .
Se(4) S(8) 3.39(1) ? . .
Se(4) S(16) 3.75(2) ? . 2_545
Se(4) C(11) 2.67(3) ? . .
Se(4) C(13) 2.75(2) ? . .
Se(4) C(16) 2.68(3) ? . .
Se(4) C(31) 3.94(3) ? . 3_565
Se(5) Se(6) 3.20(1) ? . .
Se(5) S(1) 3.59(2) ? . 2_656
Se(5) S(3) 3.85(2) ? . 2_656
Se(5) S(9) 3.40(1) ? . .
Se(5) C(17) 2.98(3) ? . .
Se(5) C(20) 2.97(3) ? . .
Se(5) C(22) 3.02(3) ? . .
Se(6) S(10) 3.23(1) ? . .
Se(6) S(11) 3.87(2) ? . 4_565
Se(6) S(13) 3.79(2) ? . 4_565
Se(6) C(18) 2.86(3) ? . .
Se(6) C(19) 2.76(5) ? . .
Se(6) C(22) 2.95(3) ? . .
Se(6) C(59) 3.80(3) ? . 4_565
Se(6) C(60) 3.92(3) ? . 4_565
Se(7) Se(8) 3.21(1) ? . .
Se(7) S(12) 3.66(2) ? . 4_465
Se(7) S(14) 3.83(2) ? . 4_465
Se(7) S(15) 3.29(1) ? . .
Se(7) C(14) 3.98(3) ? . 3_565
Se(7) C(16) 3.89(3) ? . 3_565
Se(7) C(27) 2.77(2) ? . .
Se(7) C(30) 2.95(3) ? . .
Se(7) C(31) 2.82(2) ? . .
Se(7) C(51) 3.98(3) ? . .
Se(8) S(8) 3.65(2) ? . 2_555
Se(8) S(16) 3.27(1) ? . .
Se(8) C(15) 3.87(3) ? . 3_565
Se(8) C(27) 2.90(2) ? . .
Se(8) C(29) 2.86(6) ? . .
Se(8) C(32) 2.98(2) ? . .
Se(8) C(54) 3.81(3) ? . .
Ni(1) C(7) 2.88(2) ? . .
Ni(1) C(8) 3.32(2) ? . .
Ni(1) C(9) 2.74(3) ? . .
Ni(1) C(10) 2.92(3) ? . .
Ni(1) C(35) 3.70(2) ? . .
Ni(1) C(43) 3.52(3) ? . 4_455
Ni(2) C(23) 3.06(2) ? . .
Ni(2) C(24) 2.72(2) ? . .
Ni(2) C(25) 3.30(2) ? . .
Ni(2) C(26) 3.19(4) ? . .
Ni(2) C(51) 3.62(2) ? . 4_565
Ni(2) C(60) 3.97(3) ? . .
S(1) Se(5) 3.59(2) ? . 2_646
S(1) S(2) 2.95(2) ? . .
S(1) S(3) 3.06(2) ? . .
S(1) S(9) 3.81(2) ? . 2_646
S(1) C(5) 2.76(5) ? . .
S(1) C(8) 2.72(3) ? . .
S(1) C(46) 3.98(3) ? . .
S(2) S(4) 2.87(2) ? . .
S(2) S(5) 3.95(2) ? . 4_555
S(2) S(7) 3.58(2) ? . 4_555
S(2) C(5) 2.71(4) ? . .
S(2) C(7) 2.72(3) ? . .
S(2) C(46) 4.00(3) ? . .
S(2) C(61) 3.69(3) ? . 4_555
S(2) C(63) 3.78(3) ? . 4_555
S(3) Se(2) 3.84(2) ? . 4_455
S(3) Se(5) 3.85(2) ? . 2_646
S(3) S(4) 3.09(3) ? . .
S(3) S(5) 3.00(2) ? . .
S(3) C(8) 2.99(3) ? . .
S(4) Se(3) 3.73(2) ? . 4_555
S(4) S(6) 3.00(2) ? . .
S(4) S(7) 3.81(3) ? . 4_555
S(4) C(7) 2.42(4) ? . .
S(4) C(35) 3.70(3) ? . .
S(4) C(61) 3.75(3) ? . 4_555
S(5) Se(2) 3.85(2) ? . 4_455
S(5) S(2) 3.95(2) ? . 4_455
S(5) S(6) 3.06(3) ? . .
S(5) S(7) 2.97(2) ? . .
S(5) C(10) 2.63(4) ? . .
S(5) C(43) 3.62(3) ? . 4_455
S(6) Se(3) 3.67(2) ? . 4_555
S(6) S(8) 3.07(2) ? . .
S(6) C(9) 2.68(4) ? . .
S(6) C(15) 3.78(4) ? . 4_555
S(6) C(43) 3.87(4) ? . 4_455
S(7) Se(3) 3.33(1) ? . .
S(7) S(2) 3.58(2) ? . 4_455
S(7) S(4) 3.81(3) ? . 4_455
S(7) S(8) 2.97(2) ? . .
S(7) C(8) 3.99(4) ? . 4_455
S(7) C(10) 2.73(4) ? . .
S(7) C(12) 2.71(3) ? . .
S(7) C(33) 3.72(3) ? . 4_455
S(7) C(41) 3.64(2) ? . 4_455
S(7) C(53) 3.65(3) ? . .
S(7) C(55) 3.74(3) ? . .
S(7) C(56) 3.78(3) ? . .
S(8) Se(8) 3.65(2) ? . 2_545
S(8) C(9) 2.92(3) ? . .
S(8) C(12) 2.82(4) ? . .
S(8) C(38) 3.95(3) ? . 4_455
S(9) Se(1) 3.61(2) ? . 2_656
S(9) S(1) 3.81(2) ? . 2_656
S(9) S(10) 3.00(2) ? . .
S(9) S(11) 3.02(2) ? . .
S(9) C(21) 2.72(4) ? . .
S(9) C(24) 2.66(3) ? . .
S(9) C(62) 3.80(3) ? . 4_565
S(9) C(64) 3.93(2) ? . 4_565
S(10) S(12) 3.20(2) ? . .
S(10) S(13) 3.79(2) ? . 4_565
S(10) S(15) 3.69(2) ? . 4_565
S(10) C(21) 2.76(4) ? . .
S(10) C(23) 2.71(3) ? . .
S(10) C(45) 3.67(2) ? . .
S(10) C(47) 3.91(3) ? . .
S(10) C(57) 3.89(3) ? . 4_565
S(11) Se(6) 3.87(2) ? . 4_465
S(11) S(12) 3.19(3) ? . .
S(11) S(13) 2.97(1) ? . .
S(11) C(24) 2.42(3) ? . .
S(12) Se(7) 3.66(2) ? . 4_565
S(12) S(14) 2.95(2) ? . .
S(12) S(15) 3.74(3) ? . 4_565
S(12) C(23) 2.89(4) ? . .
S(13) Se(6) 3.79(2) ? . 4_465
S(13) S(10) 3.79(2) ? . 4_465
S(13) S(14) 3.24(2) ? . .
S(13) S(15) 3.09(1) ? . .
S(13) C(26) 2.80(6) ? . .
S(13) C(37) 3.86(2) ? . 4_465
S(13) C(42) 3.90(3) ? . 4_465
S(13) C(59) 3.88(3) ? . .
S(14) Se(7) 3.83(2) ? . 4_565
S(14) S(16) 3.00(1) ? . .
S(14) C(25) 2.71(3) ? . .
S(14) C(36) 3.88(3) ? . .
S(15) S(10) 3.69(2) ? . 4_465
S(15) S(12) 3.74(3) ? . 4_465
S(15) S(16) 2.94(2) ? . .
S(15) C(26) 2.62(6) ? . .
S(15) C(28) 2.86(4) ? . .
S(15) C(37) 3.45(2) ? . 4_465
S(15) C(39) 3.48(3) ? . 4_465
S(15) C(57) 3.73(3) ? . .
S(16) Se(4) 3.75(2) ? . 2_555
S(16) C(25) 2.46(3) ? . .
S(16) C(28) 2.69(4) ? . .
S(16) C(54) 3.99(3) ? . .
N(1) C(34) 2.61(3) ? . .
N(1) C(35) 3.81(3) ? . .
N(1) C(38) 2.58(3) ? . .
N(1) C(39) 3.95(4) ? . .
N(1) C(42) 2.55(3) ? . .
N(1) C(43) 3.86(3) ? . .
N(1) C(46) 2.52(3) ? . .
N(1) C(47) 3.85(3) ? . .
N(2) C(50) 2.59(3) ? . .
N(2) C(51) 3.85(3) ? . .
N(2) C(54) 2.58(3) ? . .
N(2) C(55) 3.93(3) ? . .
N(2) C(58) 2.56(3) ? . .
N(2) C(59) 3.86(3) ? . .
N(2) C(62) 2.51(3) ? . .
N(2) C(63) 3.84(3) ? . .
C(1) C(2) 3.09(5) ? . .
C(1) C(4) 2.33(3) ? . .
C(2) C(3) 2.61(5) ? . .
C(2) C(44) 3.88(5) ? . .
C(2) C(64) 3.73(4) ? . 1_655
C(3) C(5) 2.74(4) ? . .
C(3) C(6) 3.89(4) ? . .
C(4) C(5) 2.72(4) ? . .
C(4) C(6) 3.94(4) ? . .
C(5) C(8) 3.70(4) ? . .
C(5) C(46) 3.74(4) ? . .
C(6) C(7) 2.93(4) ? . .
C(6) C(8) 2.62(3) ? . .
C(6) C(46) 3.77(4) ? . .
C(6) C(63) 3.94(4) ? . 4_555
C(7) C(63) 3.98(3) ? . 4_555
C(8) S(7) 3.99(4) ? . 4_555
C(8) C(61) 3.69(3) ? . 4_555
C(8) C(63) 3.69(3) ? . 4_555
C(9) C(11) 3.07(4) ? . .
C(9) C(41) 3.65(4) ? . 4_455
C(9) C(43) 3.65(4) ? . 4_455
C(9) C(56) 3.75(4) ? . .
C(10) C(11) 2.80(5) ? . .
C(10) C(43) 3.86(5) ? . 4_455
C(10) C(56) 3.81(4) ? . .
C(11) Se(3) 2.80(5) ? . .
C(11) C(13) 3.96(5) ? . .
C(11) C(14) 3.70(5) ? . .
C(11) C(33) 3.85(5) ? . 4_455
C(11) C(38) 3.77(4) ? . 4_455
C(12) C(13) 2.74(4) ? . .
C(12) C(14) 2.55(4) ? . .
C(12) C(31) 3.90(4) ? . 3_565
C(12) C(33) 3.98(4) ? . 4_455
C(13) C(16) 2.28(3) ? . .
C(13) C(29) 3.81(5) ? . 3_565
C(13) C(30) 3.90(3) ? . 3_565
C(13) C(31) 3.71(3) ? . 3_565
C(14) Se(3) 2.58(4) ? . .
C(14) Se(7) 3.98(3) ? . 3_565
C(14) C(11) 3.70(5) ? . .
C(14) C(12) 2.55(4) ? . .
C(14) C(15) 2.79(5) ? . .
C(14) C(29) 3.98(6) ? . 3_565
C(14) C(31) 3.58(4) ? . 3_565
C(15) Se(3) 3.00(2) ? . .
C(15) Se(8) 3.87(3) ? . 3_565
C(15) S(6) 3.78(4) ? . 4_455
C(15) C(14) 2.79(5) ? . .
C(15) C(16) 3.18(5) ? . .
C(15) C(28) 3.91(5) ? . 3_565
C(15) C(30) 4.00(4) ? . 3_565
C(15) C(40) 3.68(3) ? . 2_545
C(15) C(56) 3.97(5) ? . 4_455
C(16) Se(7) 3.89(3) ? . 3_565
C(16) C(16) 3.64(4) ? . 3_555
C(17) C(18) 3.06(6) ? . .
C(17) C(20) 2.77(5) ? . .
C(17) C(58) 3.76(4) ? . 2_656
C(18) C(19) 2.33(6) ? . .
C(18) C(48) 3.86(5) ? . 4_565
C(18) C(63) 3.98(3) ? . 2_656
C(18) C(64) 3.76(3) ? . 2_656
C(19) C(21) 2.77(4) ? . .
C(20) C(21) 2.88(4) ? . .
C(21) C(23) 3.80(4) ? . .
C(22) C(23) 2.39(3) ? . .
C(22) C(24) 2.60(3) ? . .
C(22) C(62) 3.76(4) ? . 4_565
C(23) C(62) 3.96(3) ? . 4_565
C(24) C(48) 3.82(3) ? . .
C(24) C(49) 3.75(3) ? . 4_565
C(25) C(27) 2.36(3) ? . .
C(25) C(28) 3.80(4) ? . .
C(25) C(37) 3.87(4) ? . 4_465
C(25) C(39) 3.64(4) ? . 4_465
C(25) C(59) 3.71(4) ? . .
C(26) C(27) 2.57(5) ? . .
C(26) C(28) 3.88(6) ? . .
C(26) C(59) 3.72(6) ? . .
C(27) C(39) 3.46(4) ? . 4_465
C(27) C(54) 3.75(4) ? . .
C(28) C(15) 3.91(5) ? . 3_565
C(28) C(29) 2.79(6) ? . .
C(28) C(30) 2.84(4) ? . .
C(28) C(54) 3.56(5) ? . .
C(29) C(13) 3.81(5) ? . 3_565
C(29) C(14) 3.98(6) ? . 3_565
C(29) C(32) 2.71(5) ? . .
C(29) C(32) 3.86(5) ? . 3_565
C(30) C(13) 3.90(3) ? . 3_565
C(30) C(15) 4.00(4) ? . 3_565
C(30) C(31) 2.33(4) ? . .
C(30) C(32) 3.78(4) ? . 3_565
C(31) Se(3) 3.98(3) ? . 3_565
C(31) Se(4) 3.94(3) ? . 3_565
C(31) C(12) 3.90(4) ? . 3_565
C(31) C(13) 3.71(3) ? . 3_565
C(31) C(14) 3.58(4) ? . 3_565
C(31) C(32) 3.16(4) ? . .
C(31) C(52) 3.93(4) ? . .
C(31) C(55) 4.00(3) ? . 3_565
C(32) Se(3) 3.96(3) ? . 3_565
C(32) C(29) 3.86(5) ? . 3_565
C(32) C(30) 3.78(4) ? . 3_565
C(32) C(32) 3.97(4) ? . 3_565
C(32) C(50) 3.72(3) ? . 3_565
C(32) C(52) 3.70(4) ? . 3_565
C(32) C(54) 3.86(3) ? . 3_565
C(32) C(55) 3.87(3) ? . 3_565
C(33) S(7) 3.72(3) ? . 4_555
C(33) C(11) 3.85(5) ? . 4_555
C(33) C(12) 3.98(4) ? . 4_555
C(33) C(35) 2.56(3) ? . .
C(33) C(36) 3.91(3) ? . .
C(33) C(37) 2.43(3) ? . .
C(33) C(38) 2.99(4) ? . .
C(33) C(41) 2.37(3) ? . .
C(33) C(42) 3.75(3) ? . .
C(33) C(45) 2.44(3) ? . .
C(33) C(46) 2.99(3) ? . .
C(34) C(36) 2.48(3) ? . .
C(34) C(37) 3.03(3) ? . .
C(34) C(38) 3.54(4) ? . .
C(34) C(41) 3.90(3) ? . .
C(34) C(45) 3.10(3) ? . .
C(34) C(46) 3.77(3) ? . .
C(35) Se(3) 3.83(2) ? . 4_555
C(35) C(60) 3.82(4) ? . .
C(36) C(56) 3.79(3) ? . .
C(36) C(59) 3.71(4) ? . .
C(36) C(60) 3.54(4) ? . .
C(37) S(13) 3.86(2) ? . 4_565
C(37) S(15) 3.45(2) ? . 4_565
C(37) C(25) 3.87(4) ? . 4_565
C(37) C(39) 2.54(4) ? . .
C(37) C(40) 3.86(3) ? . .
C(37) C(41) 2.50(3) ? . .
C(37) C(42) 3.12(3) ? . .
C(37) C(45) 2.44(3) ? . .
C(37) C(46) 3.78(3) ? . .
C(38) S(8) 3.95(3) ? . 4_555
C(38) C(11) 3.77(4) ? . 4_555
C(38) C(40) 2.55(3) ? . .
C(38) C(41) 3.12(3) ? . .
C(38) C(42) 3.90(3) ? . .
C(38) C(45) 3.86(3) ? . .
C(38) C(52) 3.79(3) ? . 1_655
C(39) S(15) 3.48(3) ? . 4_565
C(39) C(25) 3.64(4) ? . 4_565
C(39) C(27) 3.46(4) ? . 4_565
C(39) C(52) 3.76(3) ? . 1_655
C(40) C(15) 3.68(3) ? . 2_555
C(40) C(52) 3.88(3) ? . 1_655
C(40) C(56) 3.68(4) ? . 3_665
C(41) S(7) 3.64(2) ? . 4_555
C(41) C(9) 3.65(4) ? . 4_555
C(41) C(43) 2.45(3) ? . .
C(41) C(44) 3.75(3) ? . .
C(41) C(45) 2.55(3) ? . .
C(41) C(46) 2.96(3) ? . .
C(42) S(13) 3.90(3) ? . 4_565
C(42) C(44) 2.45(3) ? . .
C(42) C(45) 2.94(3) ? . .
C(42) C(46) 3.30(4) ? . .
C(42) C(52) 3.92(4) ? . 1_655
C(43) Ni(1) 3.52(3) ? . 4_555
C(43) S(5) 3.62(3) ? . 4_555
C(43) S(6) 3.87(4) ? . 4_555
C(43) C(9) 3.65(4) ? . 4_555
C(43) C(10) 3.86(5) ? . 4_555
C(43) C(51) 3.89(4) ? . 1_655
C(43) C(52) 3.79(4) ? . 1_655
C(44) C(50) 3.83(4) ? . 1_655
C(44) C(51) 3.84(4) ? . 1_655
C(44) C(62) 3.95(4) ? . 1_655
C(44) C(63) 3.92(3) ? . 1_655
C(45) C(47) 2.46(3) ? . .
C(45) C(48) 3.11(4) ? . .
C(46) C(48) 2.52(4) ? . .
C(48) C(18) 3.86(5) ? . 4_465
C(48) C(60) 3.62(3) ? . .
C(49) C(24) 3.75(3) ? . 4_465
C(49) C(51) 2.40(3) ? . .
C(49) C(52) 3.81(3) ? . .
C(49) C(53) 2.50(4) ? . .
C(49) C(54) 2.95(4) ? . .
C(49) C(57) 2.49(3) ? . .
C(49) C(58) 3.88(3) ? . .
C(49) C(61) 2.55(3) ? . .
C(49) C(62) 3.08(3) ? . .
C(50) C(32) 3.72(3) ? . 3_565
C(50) C(44) 3.83(4) ? . 1_455
C(50) C(52) 2.57(3) ? . .
C(50) C(53) 2.97(3) ? . .
C(50) C(54) 3.41(4) ? . .
C(50) C(57) 3.83(3) ? . .
C(50) C(61) 3.15(3) ? . .
C(50) C(62) 3.80(3) ? . .
C(51) Ni(2) 3.62(2) ? . 4_465
C(51) C(43) 3.89(4) ? . 1_455
C(51) C(44) 3.84(4) ? . 1_455
C(52) C(32) 3.70(4) ? . 3_565
C(52) C(38) 3.79(3) ? . 1_455
C(52) C(39) 3.76(3) ? . 1_455
C(52) C(40) 3.88(3) ? . 1_455
C(52) C(42) 3.92(4) ? . 1_455
C(52) C(43) 3.79(4) ? . 1_455
C(53) C(55) 2.50(4) ? . .
C(53) C(56) 3.21(5) ? . .
C(53) C(57) 2.44(3) ? . .
C(53) C(58) 3.14(3) ? . .
C(53) C(61) 2.42(4) ? . .
C(53) C(62) 3.82(4) ? . .
C(54) C(32) 3.86(3) ? . 3_565
C(54) C(56) 2.56(4) ? . .
C(54) C(57) 2.98(3) ? . .
C(54) C(58) 3.82(3) ? . .
C(54) C(61) 3.83(4) ? . .
C(55) C(31) 4.00(3) ? . 3_565
C(55) C(32) 3.87(3) ? . 3_565
C(56) C(15) 3.97(5) ? . 4_555
C(56) C(40) 3.68(4) ? . 3_665
C(57) S(10) 3.89(3) ? . 4_465
C(57) C(59) 2.52(3) ? . .
C(57) C(60) 3.78(3) ? . .
C(57) C(61) 2.49(3) ? . .
C(57) C(62) 3.03(4) ? . .
C(58) C(17) 3.76(4) ? . 2_646
C(58) C(60) 2.50(3) ? . .
C(58) C(61) 2.98(3) ? . .
C(58) C(62) 3.47(4) ? . .
C(59) Se(6) 3.80(3) ? . 4_465
C(60) Se(6) 3.92(3) ? . 4_465
C(61) S(2) 3.69(3) ? . 4_455
C(61) S(4) 3.75(3) ? . 4_455
C(61) C(8) 3.69(3) ? . .
